data_2211852
loop_
_publ_author_name
'Diop, Cheikh Abdoul Khadir'
'Tour\'e, Assane'
'Diop, Libasse'
'Tinant, Bernard'
'Mahieu, Bernard'

_publ_section_title
;
 (2-Benzoylbenzoato)triphenyltin(IV)
;
_journal_coeditor_code HK2167
_journal_issue 1
_journal_name_full 'Acta Crystallographica Section E'
_journal_page_first m91
_journal_page_last m93
_journal_paper_doi 10.1107/S1600536806051853
_journal_volume 63
_journal_year 2007
_chemical_formula_iupac '[Sn (C6 H5)3 (C14 H9 O3)]'
_chemical_formula_moiety 'C32 H24 O3 Sn'
_chemical_formula_sum 'C32 H24 O3 Sn'
_chemical_formula_weight 575.20
_chemical_name_systematic
;
(2-Benzoylbenzoato)triphenyltin(IV)
;
_space_group_IT_number 14
_symmetry_cell_setting monoclinic
_symmetry_space_group_name_Hall '-P 2ybc'
_symmetry_space_group_name_H-M 'P 1 21/c 1'
_atom_sites_solution_hydrogens geom
_atom_sites_solution_primary direct
_atom_sites_solution_secondary difmap
_audit_creation_method SHELXL97
_cell_angle_alpha 90.00
_cell_angle_beta 109.73(2)
_cell_angle_gamma 90.00
_cell_formula_units_Z 4
_cell_length_a 8.761(3)
_cell_length_b 17.363(5)
_cell_length_c 17.752(5)
_cell_measurement_reflns_used 5835
_cell_measurement_temperature 294(2)
_cell_measurement_theta_max 27.5
_cell_measurement_theta_min 3.00
_cell_volume 2541.9(14)
_computing_cell_refinement 'marHKL (Klein & Bartels, 2000)'
_computing_data_collection 'MAR software'
_computing_data_reduction marHKL
_computing_molecular_graphics 'PLATON (Spek, 1998)'
_computing_publication_material SHELXL97
_computing_structure_refinement 'SHELXL97 (Sheldrick, 1997)'
_computing_structure_solution 'SHELXS97 (Sheldrick, 1997)'
_diffrn_ambient_temperature 294(2)
_diffrn_detector_area_resol_mean 6.66
_diffrn_measured_fraction_theta_full 0.997
_diffrn_measured_fraction_theta_max 0.997
_diffrn_measurement_device_type 'Marresearch MAR345 image-plate'
_diffrn_measurement_method '188 images, \D\F 3\%'
_diffrn_radiation_monochromator graphite
_diffrn_radiation_source 'RU200 rotating anode'
_diffrn_radiation_type MoK\a
_diffrn_radiation_wavelength 0.71069
_diffrn_reflns_av_R_equivalents 0.039
_diffrn_reflns_av_sigmaI/netI 0.0288
_diffrn_reflns_limit_h_max 11
_diffrn_reflns_limit_h_min 0
_diffrn_reflns_limit_k_max 0
_diffrn_reflns_limit_k_min -22
_diffrn_reflns_limit_l_max 20
_diffrn_reflns_limit_l_min -23
_diffrn_reflns_number 64928
_diffrn_reflns_theta_full 27.52
_diffrn_reflns_theta_max 27.52
_diffrn_reflns_theta_min 2.63
_exptl_absorpt_coefficient_mu 1.037
_exptl_absorpt_correction_type none
_exptl_crystal_colour colourless
_exptl_crystal_density_diffrn 1.503
_exptl_crystal_density_method 'not measured'
_exptl_crystal_description parallelipiped
_exptl_crystal_F_000 1160
_exptl_crystal_size_max 0.32
_exptl_crystal_size_mid 0.30
_exptl_crystal_size_min 0.26
_refine_diff_density_max 0.871
_refine_diff_density_min -0.773
_refine_ls_extinction_coef 0.0275(11)
_refine_ls_extinction_expression Fc^*^=kFc[1+0.001xFc^2^\l^3^/sin(2\q)]^-1/4^
_refine_ls_extinction_method 'SHELXL97 (Sheldrick, 1997)'
_refine_ls_goodness_of_fit_ref 1.100
_refine_ls_hydrogen_treatment constr
_refine_ls_matrix_type full
_refine_ls_number_parameters 326
_refine_ls_number_reflns 5835
_refine_ls_number_restraints 0
_refine_ls_restrained_S_all 1.100
_refine_ls_R_factor_all 0.0345
_refine_ls_R_factor_gt 0.0338
_refine_ls_shift/su_max 0.002
_refine_ls_shift/su_mean 0.000
_refine_ls_structure_factor_coef Fsqd
_refine_ls_weighting_details 'calc w = 1/[\s^2^(Fo^2^)+(0.0462P)^2^+3.3458P] where P=(Fo^2^+2Fc^2^)/3'
_refine_ls_weighting_scheme calc
_refine_ls_wR_factor_gt 0.0942
_refine_ls_wR_factor_ref 0.0949
_reflns_number_gt 5667
_reflns_number_total 5835
_reflns_threshold_expression I>2\s(I)
_cod_data_source_file hk2167.cif
_cod_data_source_block I
_cod_original_cell_volume 2541.9(13)
_cod_original_sg_symbol_H-M 'P 21/c'
_cod_database_code 2211852
_cod_database_fobs_code 2211852

loop_
_symmetry_equiv_pos_as_xyz
'x, y, z'
'-x, y+1/2, -z+1/2'
'-x, -y, -z'
'x, -y-1/2, z-1/2'

loop_
_atom_site_type_symbol
_atom_site_label
_atom_site_fract_x
_atom_site_fract_y
_atom_site_fract_z
_atom_site_U_iso_or_equiv
_atom_site_adp_type
_atom_site_calc_flag
_atom_site_refinement_flags
_atom_site_occupancy
Sn Sn 0.521950(18) 0.289494(9) 0.302662(9) 0.02543(9) Uani d . 1
O O1 0.4959(2) 0.33041(10) 0.40830(10) 0.0276(3) Uani d . 1
C C2 0.4036(3) 0.39189(14) 0.38780(15) 0.0268(5) Uani d . 1
O O3 0.3639(2) 0.41772(11) 0.31894(11) 0.0322(4) Uani d . 1
C C4 0.3463(3) 0.42648(14) 0.44979(15) 0.0278(5) Uani d . 1
C C5 0.2682(3) 0.49800(15) 0.43343(17) 0.0324(5) Uani d . 1
H H5 0.2552 0.5224 0.3850 0.039 Uiso calc R 1
C C6 0.2099(4) 0.53290(16) 0.48870(19) 0.0388(6) Uani d . 1
H H6 0.1568 0.5801 0.4770 0.047 Uiso calc R 1
C C7 0.2312(4) 0.49717(17) 0.56143(18) 0.0382(6) Uani d . 1
H H7 0.1922 0.5204 0.5985 0.046 Uiso calc R 1
C C8 0.3103(3) 0.42722(17) 0.57891(17) 0.0353(6) Uani d . 1
H H8 0.3254 0.4040 0.6281 0.042 Uiso calc R 1
C C9 0.3679(3) 0.39105(15) 0.52368(15) 0.0288(5) Uani d . 1
C C10 0.4511(3) 0.31435(16) 0.54900(15) 0.0305(5) Uani d . 1
O O11 0.5812(3) 0.31272(13) 0.60317(13) 0.0413(5) Uani d . 1
C C12 0.3649(3) 0.24229(15) 0.51326(15) 0.0292(5) Uani d . 1
C C13 0.4443(3) 0.17252(16) 0.53861(18) 0.0345(6) Uani d . 1
H H13 0.5488 0.1720 0.5757 0.041 Uiso calc R 1
C C14 0.3669(4) 0.10377(17) 0.5083(2) 0.0402(6) Uani d . 1
H H14 0.4204 0.0572 0.5242 0.048 Uiso calc R 1
C C15 0.2097(4) 0.10474(17) 0.45437(19) 0.0404(6) Uani d . 1
H H15 0.1577 0.0585 0.4348 0.048 Uiso calc R 1
C C16 0.1292(4) 0.17380(17) 0.42940(18) 0.0372(6) Uani d . 1
H H16 0.0238 0.1740 0.3932 0.045 Uiso calc R 1
C C17 0.2075(3) 0.24300(16) 0.45895(16) 0.0326(5) Uani d . 1
H H17 0.1544 0.2896 0.4423 0.039 Uiso calc R 1
C C18 0.6482(3) 0.18513(14) 0.34921(15) 0.0268(5) Uani d . 1
C C19 0.6748(3) 0.13239(15) 0.29527(16) 0.0317(5) Uani d . 1
H H19 0.6435 0.1450 0.2413 0.038 Uiso calc R 1
C C20 0.7473(3) 0.06134(16) 0.32108(17) 0.0339(5) Uani d . 1
H H20 0.7650 0.0270 0.2847 0.041 Uiso calc R 1
C C21 0.7927(3) 0.04222(16) 0.40145(18) 0.0358(6) Uani d . 1
H H21 0.8412 -0.0051 0.4191 0.043 Uiso calc R 1
C C22 0.7661(4) 0.09331(16) 0.45524(17) 0.0359(6) Uani d . 1
H H22 0.7959 0.0800 0.5090 0.043 Uiso calc R 1
C C23 0.6947(3) 0.16494(15) 0.42956(16) 0.0311(5) Uani d . 1
H H23 0.6783 0.1992 0.4664 0.037 Uiso calc R 1
C C24 0.2848(3) 0.25974(16) 0.22675(15) 0.0288(5) Uani d . 1
C C25 0.2092(4) 0.19690(19) 0.2474(2) 0.0430(7) Uani d . 1
H H25 0.2648 0.1676 0.2922 0.052 Uiso calc R 1
C C26 0.0508(4) 0.1774(2) 0.2016(3) 0.0574(9) Uani d . 1
H H26 0.0002 0.1358 0.2164 0.069 Uiso calc R 1
C C27 -0.0307(4) 0.2197(2) 0.1346(2) 0.0529(9) Uani d . 1
H H27 -0.1361 0.2065 0.1038 0.064 Uiso calc R 1
C C28 0.0439(4) 0.2816(2) 0.1133(2) 0.0503(9) Uani d . 1
H H28 -0.0111 0.3098 0.0677 0.060 Uiso calc R 1
C C29 0.2014(4) 0.30241(19) 0.15967(18) 0.0389(6) Uani d . 1
H H29 0.2503 0.3449 0.1455 0.047 Uiso calc R 1
C C30 0.6713(3) 0.36543(14) 0.26500(15) 0.0270(5) Uani d . 1
C C31 0.6128(3) 0.43465(16) 0.22592(17) 0.0339(5) Uani d . 1
H H31 0.5053 0.4487 0.2158 0.041 Uiso calc R 1
C C32 0.7150(4) 0.48269(18) 0.2021(2) 0.0439(7) Uani d . 1
H H32 0.6753 0.5283 0.1752 0.053 Uiso calc R 1
C C33 0.8759(4) 0.4626(2) 0.2183(2) 0.0503(8) Uani d . 1
H H33 0.9445 0.4953 0.2032 0.060 Uiso calc R 1
C C34 0.9352(4) 0.3940(2) 0.2568(2) 0.0468(7) Uani d . 1
H H34 1.0432 0.3807 0.2675 0.056 Uiso calc R 1
C C35 0.8325(3) 0.34525(17) 0.27951(17) 0.0352(6) Uani d . 1
H H35 0.8719 0.2988 0.3046 0.042 Uiso calc R 1

loop_
_atom_site_aniso_label
_atom_site_aniso_U_11
_atom_site_aniso_U_22
_atom_site_aniso_U_33
_atom_site_aniso_U_12
_atom_site_aniso_U_13
_atom_site_aniso_U_23
Sn 0.02292(12) 0.02561(12) 0.02716(12) 0.00058(5) 0.00769(7) 0.00154(5)
O1 0.0289(8) 0.0257(8) 0.0289(8) 0.0020(6) 0.0107(7) -0.0002(7)
C2 0.0235(10) 0.0261(11) 0.0304(12) -0.0029(9) 0.0087(9) 0.0005(9)
O3 0.0331(9) 0.0324(9) 0.0323(9) 0.0015(7) 0.0127(7) 0.0042(7)
C4 0.0235(11) 0.0273(11) 0.0314(12) -0.0014(9) 0.0077(9) -0.0009(9)
C5 0.0312(12) 0.0280(12) 0.0374(13) 0.0007(10) 0.0108(10) 0.0009(10)
C6 0.0362(14) 0.0298(13) 0.0487(16) 0.0042(11) 0.0120(12) -0.0061(12)
C7 0.0360(14) 0.0397(15) 0.0408(14) 0.0005(11) 0.0154(12) -0.0123(12)
C8 0.0337(13) 0.0401(14) 0.0315(13) -0.0008(11) 0.0102(10) -0.0042(11)
C9 0.0259(11) 0.0290(12) 0.0312(12) -0.0030(9) 0.0093(9) -0.0026(9)
C10 0.0292(12) 0.0351(13) 0.0274(12) -0.0004(10) 0.0100(10) 0.0007(10)
O11 0.0332(10) 0.0446(11) 0.0382(11) 0.0060(9) 0.0016(8) -0.0017(9)
C12 0.0310(12) 0.0282(12) 0.0308(12) 0.0000(10) 0.0136(10) 0.0041(10)
C13 0.0335(13) 0.0319(13) 0.0404(14) 0.0031(10) 0.0155(11) 0.0101(11)
C14 0.0430(15) 0.0288(13) 0.0559(18) 0.0032(11) 0.0261(14) 0.0080(12)
C15 0.0481(16) 0.0304(13) 0.0481(16) -0.0067(12) 0.0233(13) -0.0003(12)
C16 0.0373(14) 0.0346(14) 0.0388(14) -0.0059(11) 0.0115(11) 0.0008(11)
C17 0.0336(13) 0.0283(12) 0.0351(13) -0.0012(10) 0.0103(10) 0.0039(10)
C18 0.0236(11) 0.0246(11) 0.0306(12) 0.0017(9) 0.0069(9) 0.0033(9)
C19 0.0289(12) 0.0329(13) 0.0310(12) 0.0001(10) 0.0073(10) -0.0031(10)
C20 0.0294(12) 0.0303(12) 0.0419(14) -0.0029(10) 0.0120(11) -0.0092(11)
C21 0.0328(13) 0.0260(12) 0.0480(15) -0.0013(10) 0.0127(11) 0.0019(11)
C22 0.0410(14) 0.0312(13) 0.0346(13) 0.0021(11) 0.0114(11) 0.0079(10)
C23 0.0350(13) 0.0288(12) 0.0311(12) 0.0004(10) 0.0132(10) -0.0009(10)
C24 0.0219(11) 0.0350(13) 0.0282(11) -0.0018(9) 0.0069(9) -0.0038(10)
C25 0.0387(16) 0.0414(15) 0.0465(17) -0.0099(12) 0.0112(13) 0.0020(13)
C26 0.0436(18) 0.056(2) 0.072(2) -0.0218(16) 0.0193(17) -0.0129(18)
C27 0.0283(14) 0.070(2) 0.055(2) -0.0058(14) 0.0076(14) -0.0241(17)
C28 0.0318(15) 0.079(3) 0.0323(15) 0.0074(14) 0.0006(12) -0.0037(14)
C29 0.0303(13) 0.0518(16) 0.0342(14) 0.0013(12) 0.0104(11) 0.0048(12)
C30 0.0263(11) 0.0275(11) 0.0293(11) -0.0042(9) 0.0123(9) -0.0023(9)
C31 0.0336(13) 0.0315(13) 0.0391(14) -0.0002(10) 0.0153(11) 0.0033(11)
C32 0.0493(17) 0.0383(15) 0.0478(17) -0.0089(13) 0.0211(14) 0.0046(13)
C33 0.0461(17) 0.058(2) 0.0533(19) -0.0207(15) 0.0255(15) -0.0015(15)
C34 0.0270(13) 0.069(2) 0.0480(17) -0.0058(13) 0.0174(12) -0.0030(15)
C35 0.0271(12) 0.0419(14) 0.0375(14) 0.0015(11) 0.0120(10) -0.0016(11)

loop_
_atom_type_symbol
_atom_type_description
_atom_type_scat_dispersion_real
_atom_type_scat_dispersion_imag
_atom_type_scat_source
C C 0.0033 0.0016 'International Tables Vol C Tables 4.2.6.8 and 6.1.1.4'
H H 0.0000 0.0000 'International Tables Vol C Tables 4.2.6.8 and 6.1.1.4'
O O 0.0106 0.0060 'International Tables Vol C Tables 4.2.6.8 and 6.1.1.4'
Sn Sn -0.6537 1.4246 'International Tables Vol C Tables 4.2.6.8 and 6.1.1.4'

loop_
_geom_angle_atom_site_label_1
_geom_angle_atom_site_label_2
_geom_angle_atom_site_label_3
_geom_angle
_geom_angle_publ_flag
O1 Sn C30 109.75(8) y
O1 Sn C24 105.82(9) y
C30 Sn C24 121.82(10) y
O1 Sn C18 98.06(8) y
C30 Sn C18 110.82(10) y
C24 Sn C18 107.86(10) y
C2 O1 Sn 105.73(15) ?
O3 C2 O1 120.6(2) ?
O3 C2 C4 122.3(2) ?
O1 C2 C4 117.0(2) ?
C5 C4 C9 119.0(2) ?
C5 C4 C2 118.0(2) ?
C9 C4 C2 123.0(2) ?
C6 C5 C4 120.7(3) ?
C6 C5 H5 119.6 ?
C4 C5 H5 119.6 ?
C7 C6 C5 119.8(3) ?
C7 C6 H6 120.1 ?
C5 C6 H6 120.1 ?
C8 C7 C6 120.2(3) ?
C8 C7 H7 119.9 ?
C6 C7 H7 119.9 ?
C7 C8 C9 120.8(3) ?
C7 C8 H8 119.6 ?
C9 C8 H8 119.6 ?
C8 C9 C4 119.6(2) ?
C8 C9 C10 116.1(2) ?
C4 C9 C10 124.3(2) ?
O11 C10 C12 121.5(3) ?
O11 C10 C9 118.9(2) ?
C12 C10 C9 119.3(2) ?
C17 C12 C13 120.1(3) ?
C17 C12 C10 122.0(2) ?
C13 C12 C10 117.8(2) ?
C14 C13 C12 119.8(3) ?
C14 C13 H13 120.1 ?
C12 C13 H13 120.1 ?
C15 C14 C13 119.9(3) ?
C15 C14 H14 120.1 ?
C13 C14 H14 120.1 ?
C16 C15 C14 120.7(3) ?
C16 C15 H15 119.6 ?
C14 C15 H15 119.6 ?
C15 C16 C17 119.5(3) ?
C15 C16 H16 120.2 ?
C17 C16 H16 120.2 ?
C12 C17 C16 120.0(3) ?
C12 C17 H17 120.0 ?
C16 C17 H17 120.0 ?
C23 C18 C19 118.6(2) ?
C23 C18 Sn 123.01(19) ?
C19 C18 Sn 118.27(18) ?
C20 C19 C18 121.1(2) ?
C20 C19 H19 119.4 ?
C18 C19 H19 119.4 ?
C21 C20 C19 119.4(3) ?
C21 C20 H20 120.3 ?
C19 C20 H20 120.3 ?
C22 C21 C20 120.1(3) ?
C22 C21 H21 119.9 ?
C20 C21 H21 119.9 ?
C21 C22 C23 120.5(3) ?
C21 C22 H22 119.7 ?
C23 C22 H22 119.7 ?
C18 C23 C22 120.2(2) ?
C18 C23 H23 119.9 ?
C22 C23 H23 119.9 ?
C29 C24 C25 119.2(3) ?
C29 C24 Sn 122.4(2) ?
C25 C24 Sn 118.4(2) ?
C24 C25 C26 120.5(3) ?
C24 C25 H25 119.8 ?
C26 C25 H25 119.8 ?
C27 C26 C25 119.9(3) ?
C27 C26 H26 120.0 ?
C25 C26 H26 120.0 ?
C26 C27 C28 120.0(3) ?
C26 C27 H27 120.0 ?
C28 C27 H27 120.0 ?
C27 C28 C29 120.5(3) ?
C27 C28 H28 119.8 ?
C29 C28 H28 119.8 ?
C24 C29 C28 119.9(3) ?
C24 C29 H29 120.0 ?
C28 C29 H29 120.0 ?
C35 C30 C31 119.2(2) ?
C35 C30 Sn 118.8(2) ?
C31 C30 Sn 122.05(18) ?
C32 C31 C30 120.1(3) ?
C32 C31 H31 119.9 ?
C30 C31 H31 119.9 ?
C33 C32 C31 120.0(3) ?
C33 C32 H32 120.0 ?
C31 C32 H32 120.0 ?
C34 C33 C32 120.4(3) ?
C34 C33 H33 119.8 ?
C32 C33 H33 119.8 ?
C33 C34 C35 119.7(3) ?
C33 C34 H34 120.1 ?
C35 C34 H34 120.1 ?
C34 C35 C30 120.5(3) ?
C34 C35 H35 119.7 ?
C30 C35 H35 119.7 ?

loop_
_geom_bond_atom_site_label_1
_geom_bond_atom_site_label_2
_geom_bond_distance
_geom_bond_publ_flag
Sn O1 2.0885(18) y
Sn C30 2.118(2) y
Sn C24 2.123(2) y
Sn C18 2.138(2) y
O1 C2 1.314(3) y
C2 O3 1.237(3) y
C2 C4 1.482(3) ?
C4 C5 1.400(4) ?
C4 C9 1.403(4) ?
C5 C6 1.389(4) ?
C5 H5 0.9300 ?
C6 C7 1.387(4) ?
C6 H6 0.9300 ?
C7 C8 1.381(4) ?
C7 H7 0.9300 ?
C8 C9 1.394(4) ?
C8 H8 0.9300 ?
C9 C10 1.512(4) ?
C10 O11 1.219(3) y
C10 C12 1.488(4) ?
C12 C17 1.390(4) ?
C12 C13 1.394(4) ?
C13 C14 1.388(4) ?
C13 H13 0.9300 ?
C14 C15 1.387(5) ?
C14 H14 0.9300 ?
C15 C16 1.386(4) ?
C15 H15 0.9300 ?
C16 C17 1.395(4) ?
C16 H16 0.9300 ?
C17 H17 0.9300 ?
C18 C23 1.390(4) ?
C18 C19 1.400(4) ?
C19 C20 1.392(4) ?
C19 H19 0.9300 ?
C20 C21 1.386(4) ?
C20 H20 0.9300 ?
C21 C22 1.379(4) ?
C21 H21 0.9300 ?
C22 C23 1.398(4) ?
C22 H22 0.9300 ?
C23 H23 0.9300 ?
C24 C29 1.383(4) ?
C24 C25 1.388(4) ?
C25 C26 1.393(5) ?
C25 H25 0.9300 ?
C26 C27 1.375(6) ?
C26 H26 0.9300 ?
C27 C28 1.375(6) ?
C27 H27 0.9300 ?
C28 C29 1.395(4) ?
C28 H28 0.9300 ?
C29 H29 0.9300 ?
C30 C35 1.392(4) ?
C30 C31 1.396(4) ?
C31 C32 1.390(4) ?
C31 H31 0.9300 ?
C32 C33 1.385(5) ?
C32 H32 0.9300 ?
C33 C34 1.383(5) ?
C33 H33 0.9300 ?
C34 C35 1.391(4) ?
C34 H34 0.9300 ?
C35 H35 0.9300 ?

loop_
_geom_torsion_atom_site_label_1
_geom_torsion_atom_site_label_2
_geom_torsion_atom_site_label_3
_geom_torsion_atom_site_label_4
_geom_torsion
C30 Sn O1 C2 70.89(16)
C24 Sn O1 C2 -62.27(17)
C18 Sn O1 C2 -173.50(15)
Sn O1 C2 O3 -6.5(3)
Sn O1 C2 C4 171.63(17)
O3 C2 C4 C5 -11.1(4)
O1 C2 C4 C5 170.8(2)
O3 C2 C4 C9 169.3(2)
O1 C2 C4 C9 -8.8(3)
C9 C4 C5 C6 -1.2(4)
C2 C4 C5 C6 179.2(2)
C4 C5 C6 C7 0.9(4)
C5 C6 C7 C8 0.1(4)
C6 C7 C8 C9 -0.8(4)
C7 C8 C9 C4 0.5(4)
C7 C8 C9 C10 -179.4(2)
C5 C4 C9 C8 0.5(4)
C2 C4 C9 C8 -179.9(2)
C5 C4 C9 C10 -179.5(2)
C2 C4 C9 C10 0.0(4)
C8 C9 C10 O11 -68.1(3)
C4 C9 C10 O11 112.0(3)
C8 C9 C10 C12 105.6(3)
C4 C9 C10 C12 -74.3(3)
O11 C10 C12 C17 171.5(3)
C9 C10 C12 C17 -2.1(4)
O11 C10 C12 C13 -5.7(4)
C9 C10 C12 C13 -179.3(2)
C17 C12 C13 C14 1.2(4)
C10 C12 C13 C14 178.4(3)
C12 C13 C14 C15 -1.4(4)
C13 C14 C15 C16 0.9(5)
C14 C15 C16 C17 0.0(4)
C13 C12 C17 C16 -0.4(4)
C10 C12 C17 C16 -177.5(2)
C15 C16 C17 C12 -0.2(4)
O1 Sn C18 C23 -3.1(2)
C30 Sn C18 C23 111.6(2)
C24 Sn C18 C23 -112.7(2)
O1 Sn C18 C19 172.20(19)
C30 Sn C18 C19 -73.0(2)
C24 Sn C18 C19 62.6(2)
C23 C18 C19 C20 -0.5(4)
Sn C18 C19 C20 -176.01(19)
C18 C19 C20 C21 0.5(4)
C19 C20 C21 C22 0.0(4)
C20 C21 C22 C23 -0.6(4)
C19 C18 C23 C22 -0.1(4)
Sn C18 C23 C22 175.2(2)
C21 C22 C23 C18 0.7(4)
O1 Sn C24 C29 108.6(2)
C30 Sn C24 C29 -17.5(3)
C18 Sn C24 C29 -147.3(2)
O1 Sn C24 C25 -68.8(2)
C30 Sn C24 C25 165.1(2)
C18 Sn C24 C25 35.3(3)
C29 C24 C25 C26 -0.6(5)
Sn C24 C25 C26 176.9(3)
C24 C25 C26 C27 1.1(6)
C25 C26 C27 C28 -0.5(6)
C26 C27 C28 C29 -0.7(6)
C25 C24 C29 C28 -0.6(5)
Sn C24 C29 C28 -178.0(2)
C27 C28 C29 C24 1.3(5)
O1 Sn C30 C35 101.8(2)
C24 Sn C30 C35 -133.9(2)
C18 Sn C30 C35 -5.4(2)
O1 Sn C30 C31 -78.5(2)
C24 Sn C30 C31 45.8(2)
C18 Sn C30 C31 174.3(2)
C35 C30 C31 C32 -0.1(4)
Sn C30 C31 C32 -179.8(2)
C30 C31 C32 C33 -1.1(5)
C31 C32 C33 C34 1.3(5)
C32 C33 C34 C35 -0.2(5)
C33 C34 C35 C30 -1.1(5)
C31 C30 C35 C34 1.2(4)
Sn C30 C35 C34 -179.0(2)

loop_
_cod_related_entry_id
_cod_related_entry_database
_cod_related_entry_code
1 ChemSpider 24736674
